data_7218840
loop_
_publ_author_name
'Li, Ya-Nan'
'Huo, Li-Hua'
'Yu, Yi-Zhe'
'Ge, Fa-Yuan'
'Deng, Zhao-Peng'
'Zhu, Zhi-Biao'
'Gao, Shan'

_publ_section_title
;
 Influence of solvents and assembly on the supramolecular patterns and
 luminescent properties of organic salts comprising
 4,4&#x2019;-dihydroxybiphenyl-3,3&#x2019;-disulfonate and
 triphenylmethanaminium
;
_journal_name_full 'RSC Adv.'
_journal_paper_doi 10.1039/C4RA12338G
_journal_year 2014
_chemical_formula_moiety 'C12 H8 O8 S2, 2(C19 H18 N), 2(C H4 O), H2 O'
_chemical_formula_sum 'C52 H54 N2 O11 S2'
_chemical_formula_weight 947.09
_chemical_name_systematic
; 
 ? 
;
_space_group_IT_number 2
_symmetry_cell_setting triclinic
_symmetry_space_group_name_Hall '-P 1'
_symmetry_space_group_name_H-M 'P -1'
_atom_sites_solution_hydrogens geom
_atom_sites_solution_primary direct
_atom_sites_solution_secondary difmap
_audit_creation_method SHELXL-97
_cell_angle_alpha 98.884(5)
_cell_angle_beta 94.355(5)
_cell_angle_gamma 110.469(6)
_cell_formula_units_Z 2
_cell_length_a 13.0823(9)
_cell_length_b 13.6545(8)
_cell_length_c 14.8789(7)
_cell_measurement_reflns_used 3350
_cell_measurement_temperature 295(2)
_cell_measurement_theta_max 27.50
_cell_measurement_theta_min 3.28
_cell_volume 2435.8(3)
_computing_cell_refinement
;
CrysAlis Pro (Agilent, 2013)
;
_computing_data_collection
;
CrysAlis Pro (Agilent, 2013)
;
_computing_data_reduction
;
CrysAlis Pro (Agilent, 2013)
;
_computing_molecular_graphics '(K. Brandenburg, Diamond 3.1, 2009)'
_computing_publication_material '(K. Brandenburg, Diamond 3.1, 2009)'
_computing_structure_refinement 'SHELXL-97 (Sheldrick, 1997)'
_computing_structure_solution 'SHELXS-97 (Sheldrick, 1990)'
_diffrn_ambient_temperature 295(2)
_diffrn_detector_area_resol_mean 16.1954
_diffrn_measured_fraction_theta_full 0.986
_diffrn_measured_fraction_theta_max 0.986
_diffrn_measurement_device_type 'Xcalibur, Eos'
_diffrn_measurement_method '\w scans'
_diffrn_radiation_monochromator graphite
_diffrn_radiation_source 'Enhance (Mo) X-ray Source'
_diffrn_radiation_type MoK\a
_diffrn_radiation_wavelength 0.71073
_diffrn_reflns_av_R_equivalents 0.0180
_diffrn_reflns_av_sigmaI/netI 0.0538
_diffrn_reflns_limit_h_max 17
_diffrn_reflns_limit_h_min -16
_diffrn_reflns_limit_k_max 15
_diffrn_reflns_limit_k_min -17
_diffrn_reflns_limit_l_max 19
_diffrn_reflns_limit_l_min -18
_diffrn_reflns_number 14501
_diffrn_reflns_theta_full 27.56
_diffrn_reflns_theta_max 27.56
_diffrn_reflns_theta_min 3.28
_exptl_absorpt_coefficient_mu 0.172
_exptl_absorpt_correction_T_max 0.9747
_exptl_absorpt_correction_T_min 0.9632
_exptl_absorpt_correction_type multi-scan
_exptl_absorpt_process_details
; 
CrysAlis Pro (Agilent, 2013)
Empirical absorption correction using spherical harmonics,
 implemented in SCALE3 ABSPACK scaling algorithm. 
;
_exptl_crystal_colour colorless
_exptl_crystal_density_diffrn 1.291
_exptl_crystal_density_method 'not measured'
_exptl_crystal_description prism
_exptl_crystal_F_000 1000
_exptl_crystal_size_max 0.22
_exptl_crystal_size_mid 0.18
_exptl_crystal_size_min 0.15
_refine_diff_density_max 0.264
_refine_diff_density_min -0.357
_refine_diff_density_rms 0.044
_refine_ls_extinction_method none
_refine_ls_goodness_of_fit_ref 1.025
_refine_ls_hydrogen_treatment mixed
_refine_ls_matrix_type full
_refine_ls_number_parameters 642
_refine_ls_number_reflns 11090
_refine_ls_number_restraints 19
_refine_ls_restrained_S_all 1.024
_refine_ls_R_factor_all 0.0907
_refine_ls_R_factor_gt 0.0573
_refine_ls_shift/su_max 0.001
_refine_ls_shift/su_mean 0.000
_refine_ls_structure_factor_coef Fsqd
_refine_ls_weighting_details 'calc w=1/[\s^2^(Fo^2^)+(0.0484P)^2^+0.8861P] where P=(Fo^2^+2Fc^2^)/3'
_refine_ls_weighting_scheme calc
_refine_ls_wR_factor_gt 0.1208
_refine_ls_wR_factor_ref 0.1382
_reflns_number_gt 7650
_reflns_number_total 11090
_reflns_threshold_expression >2sigma(I)
_cod_data_source_file c4ra12338g2.cif
_cod_data_source_block 3
_cod_original_cell_volume 2435.8(2)
_cod_database_code 7218840

loop_
_symmetry_equiv_pos_as_xyz
'x, y, z'
'-x, -y, -z'

loop_
_atom_site_label
_atom_site_type_symbol
_atom_site_fract_x
_atom_site_fract_y
_atom_site_fract_z
_atom_site_U_iso_or_equiv
_atom_site_adp_type
_atom_site_occupancy
_atom_site_symmetry_multiplicity
_atom_site_calc_flag
_atom_site_refinement_flags
S1 S 0.50919(5) 1.42870(4) 0.19352(4) 0.03678(15) Uani 1 1 d .
S2 S 0.37529(5) 0.73169(4) 0.20857(4) 0.03588(14) Uani 1 1 d .
O1 O 0.45914(14) 1.42272(13) 0.27745(11) 0.0443(4) Uani 1 1 d .
O1W O 0.32266(17) 1.39500(15) -0.05125(12) 0.0600(5) Uani 1 1 d D
H1W H 0.344(2) 1.4448(19) -0.0811(18) 0.090 Uiso 1 1 d D
H2W H 0.3717(19) 1.406(2) -0.0058(15) 0.090 Uiso 1 1 d D
O2 O 0.43694(17) 1.43671(16) 0.11948(12) 0.0632(5) Uani 1 1 d .
O3 O 0.61815(15) 1.50984(13) 0.20831(13) 0.0555(5) Uani 1 1 d .
O4 O 0.61097(18) 1.36303(14) 0.03379(12) 0.0573(5) Uani 1 1 d D
H4O H 0.633(3) 1.341(2) -0.0151(14) 0.086 Uiso 1 1 d D
O5 O 0.30853(15) 0.71260(14) 0.12144(12) 0.0525(5) Uani 1 1 d .
O6 O 0.48155(15) 0.72687(15) 0.19756(16) 0.0665(6) Uani 1 1 d .
O7 O 0.31732(16) 0.66455(13) 0.26994(12) 0.0565(5) Uani 1 1 d .
O8 O 0.35672(19) 0.81984(14) 0.41356(12) 0.0605(5) Uani 1 1 d D
H8O H 0.341(3) 0.7584(14) 0.3803(19) 0.091 Uiso 1 1 d D
O9 O 0.6790(2) 0.67276(16) 0.36906(15) 0.0718(6) Uani 1 1 d D
H9O H 0.661(3) 0.6085(12) 0.342(2) 0.108 Uiso 1 1 d D
O10 O 0.1587(2) 1.3734(2) 0.06184(15) 0.0854(7) Uani 1 1 d D
H10O H 0.212(2) 1.376(4) 0.031(3) 0.128 Uiso 1 1 d D
N1 N 0.25080(15) 1.44069(15) 0.24932(13) 0.0356(4) Uani 1 1 d D
H1N1 H 0.2208(16) 1.4154(15) 0.1926(8) 0.053 Uiso 1 1 d D
H1N2 H 0.3127(12) 1.4305(16) 0.2549(15) 0.053 Uiso 1 1 d D
H1N3 H 0.2679(17) 1.5092(8) 0.2580(14) 0.053 Uiso 1 1 d D
N2 N 0.70458(16) 0.76113(16) 0.21011(14) 0.0413(5) Uani 1 1 d D
H2N1 H 0.703(2) 0.7330(18) 0.2586(9) 0.062 Uiso 1 1 d D
H2N2 H 0.6439(14) 0.7735(19) 0.2031(14) 0.062 Uiso 1 1 d D
H2N3 H 0.701(2) 0.7135(16) 0.1635(10) 0.062 Uiso 1 1 d D
C1 C 0.52810(17) 1.30617(16) 0.16218(14) 0.0315(5) Uani 1 1 d .
C2 C 0.57875(19) 1.28698(17) 0.08544(15) 0.0374(5) Uani 1 1 d .
C3 C 0.5972(2) 1.19219(18) 0.06622(16) 0.0434(6) Uani 1 1 d .
H3 H 0.6322 1.1792 0.0161 0.052 Uiso 1 1 calc R
C4 C 0.5641(2) 1.11731(18) 0.12109(16) 0.0406(5) Uani 1 1 d .
H4 H 0.5786 1.0550 0.1080 0.049 Uiso 1 1 calc R
C5 C 0.50919(18) 1.13270(17) 0.19568(15) 0.0326(5) Uani 1 1 d .
C6 C 0.49275(17) 1.22916(16) 0.21534(14) 0.0313(5) Uani 1 1 d .
H6 H 0.4573 1.2419 0.2652 0.038 Uiso 1 1 calc R
C7 C 0.46762(18) 1.05003(17) 0.25176(15) 0.0336(5) Uani 1 1 d .
C8 C 0.43736(18) 0.94281(17) 0.21359(15) 0.0344(5) Uani 1 1 d .
H8 H 0.4424 0.9234 0.1518 0.041 Uiso 1 1 calc R
C9 C 0.39972(18) 0.86341(17) 0.26464(15) 0.0323(5) Uani 1 1 d .
C10 C 0.3906(2) 0.89122(18) 0.35723(16) 0.0389(5) Uani 1 1 d .
C11 C 0.4181(2) 0.99804(19) 0.39548(16) 0.0440(6) Uani 1 1 d .
H11 H 0.4104 1.0174 0.4566 0.053 Uiso 1 1 calc R
C12 C 0.4566(2) 1.07545(18) 0.34449(15) 0.0392(5) Uani 1 1 d .
H12 H 0.4759 1.1465 0.3721 0.047 Uiso 1 1 calc R
C13 C 0.17430(18) 1.39052(17) 0.31518(15) 0.0334(5) Uani 1 1 d .
C14 C 0.18267(18) 1.28183(18) 0.31782(18) 0.0410(6) Uani 1 1 d .
C15 C 0.1782(2) 1.2138(2) 0.2368(2) 0.0594(7) Uani 1 1 d .
H15 H 0.1721 1.2351 0.1809 0.071 Uiso 1 1 calc R
C16 C 0.1828(3) 1.1137(2) 0.2388(3) 0.0801(11) Uani 1 1 d .
H16 H 0.1800 1.0687 0.1842 0.096 Uiso 1 1 calc R
C17 C 0.1914(3) 1.0813(3) 0.3206(4) 0.0871(13) Uani 1 1 d .
H17 H 0.1943 1.0144 0.3217 0.104 Uiso 1 1 calc R
C18 C 0.1957(3) 1.1469(3) 0.3994(3) 0.0853(12) Uani 1 1 d .
H18 H 0.2013 1.1246 0.4549 0.102 Uiso 1 1 calc R
C19 C 0.1918(2) 1.2470(2) 0.3994(2) 0.0615(8) Uani 1 1 d .
H19 H 0.1953 1.2911 0.4547 0.074 Uiso 1 1 calc R
C20 C 0.21458(19) 1.46573(18) 0.40914(15) 0.0380(5) Uani 1 1 d .
C21 C 0.3242(2) 1.5041(2) 0.44606(17) 0.0479(6) Uani 1 1 d .
H21 H 0.3743 1.4859 0.4126 0.057 Uiso 1 1 calc R
C22 C 0.3609(2) 1.5694(2) 0.53230(19) 0.0616(8) Uani 1 1 d .
H22 H 0.4353 1.5945 0.5558 0.074 Uiso 1 1 calc R
C23 C 0.2908(3) 1.5964(4) 0.5818(2) 0.0985(14) Uani 1 1 d .
H23 H 0.3158 1.6400 0.6396 0.118 Uiso 1 1 calc R
C24 C 0.1827(3) 1.5595(5) 0.5469(3) 0.104(3) Uani 1 1 d .
H24 H 0.1333 1.5777 0.5813 0.182 Uiso 1 1 calc R
C25 C 0.1446(3) 1.4948(4) 0.4606(2) 0.1018(15) Uani 1 1 d .
H25 H 0.0701 1.4710 0.4375 0.122 Uiso 1 1 calc R
C26 C 0.05790(19) 1.38005(19) 0.27795(15) 0.0378(5) Uani 1 1 d .
C27 C -0.0324(2) 1.2897(2) 0.27772(19) 0.0536(7) Uani 1 1 d .
H27 H -0.0229 1.2324 0.2989 0.064 Uiso 1 1 calc R
C28 C -0.1373(2) 1.2835(3) 0.2461(2) 0.0720(9) Uani 1 1 d .
H28 H -0.1974 1.2218 0.2459 0.086 Uiso 1 1 calc R
C29 C -0.1533(2) 1.3662(3) 0.2154(2) 0.0717(9) Uani 1 1 d .
H29 H -0.2239 1.3612 0.1940 0.086 Uiso 1 1 calc R
C30 C -0.0648(3) 1.4568(3) 0.2163(2) 0.0743(9) Uani 1 1 d .
H30 H -0.0753 1.5141 0.1958 0.089 Uiso 1 1 calc R
C31 C 0.0404(2) 1.4640(2) 0.2476(2) 0.0576(7) Uani 1 1 d .
H31 H 0.1001 1.5263 0.2481 0.069 Uiso 1 1 calc R
C32 C 0.80700(17) 0.85954(18) 0.21929(15) 0.0353(5) Uani 1 1 d .
C33 C 0.90339(19) 0.82089(19) 0.22510(17) 0.0422(6) Uani 1 1 d .
C34 C 0.9734(2) 0.8288(2) 0.1597(2) 0.0646(8) Uani 1 1 d .
H34 H 0.9625 0.8582 0.1091 0.078 Uiso 1 1 calc R
C35 C 1.0604(3) 0.7933(3) 0.1688(3) 0.0938(13) Uani 1 1 d .
H35 H 1.1074 0.7994 0.1244 0.113 Uiso 1 1 calc R
C36 C 1.0773(3) 0.7500(3) 0.2415(4) 0.0931(14) Uani 1 1 d .
H36 H 1.1364 0.7273 0.2472 0.112 Uiso 1 1 calc R
C37 C 1.0084(3) 0.7392(3) 0.3066(3) 0.0803(11) Uani 1 1 d .
H37 H 1.0195 0.7082 0.3561 0.096 Uiso 1 1 calc R
C38 C 0.9212(2) 0.7747(2) 0.2986(2) 0.0606(8) Uani 1 1 d .
H38 H 0.8743 0.7675 0.3431 0.073 Uiso 1 1 calc R
C39 C 0.80920(18) 0.93820(18) 0.30668(15) 0.0354(5) Uani 1 1 d .
C40 C 0.9036(2) 0.9928(2) 0.36875(17) 0.0493(6) Uani 1 1 d .
H40 H 0.9670 0.9781 0.3608 0.059 Uiso 1 1 calc R
C41 C 0.9057(2) 1.0689(2) 0.44257(19) 0.0595(7) Uani 1 1 d .
H41 H 0.9700 1.1046 0.4838 0.071 Uiso 1 1 calc R
C42 C 0.8132(3) 1.0919(2) 0.45514(19) 0.0595(7) Uani 1 1 d .
H42 H 0.8142 1.1424 0.5052 0.071 Uiso 1 1 calc R
C43 C 0.7192(2) 1.0399(2) 0.39326(19) 0.0590(7) Uani 1 1 d .
H43 H 0.6566 1.0560 0.4008 0.071 Uiso 1 1 calc R
C44 C 0.7173(2) 0.9635(2) 0.31961(18) 0.0498(6) Uani 1 1 d .
H44 H 0.6531 0.9287 0.2781 0.060 Uiso 1 1 calc R
C45 C 0.79930(19) 0.91312(19) 0.13723(16) 0.0401(5) Uani 1 1 d .
C46 C 0.7183(2) 0.8691(2) 0.06292(18) 0.0605(8) Uani 1 1 d .
H46 H 0.6662 0.8012 0.0593 0.073 Uiso 1 1 calc R
C47 C 0.7127(3) 0.9240(3) -0.0065(2) 0.0773(10) Uani 1 1 d .
H47 H 0.6566 0.8928 -0.0559 0.093 Uiso 1 1 calc R
C48 C 0.7880(3) 1.0230(3) -0.0037(2) 0.0744(9) Uani 1 1 d .
H48 H 0.7832 1.0598 -0.0505 0.089 Uiso 1 1 calc R
C49 C 0.8712(3) 1.0680(3) 0.0690(2) 0.0774(10) Uani 1 1 d .
H49 H 0.9240 1.1351 0.0710 0.093 Uiso 1 1 calc R
C50 C 0.8767(3) 1.0138(2) 0.13926(19) 0.0636(8) Uani 1 1 d .
H50 H 0.9331 1.0453 0.1885 0.076 Uiso 1 1 calc R
C51 C 0.5926(3) 0.6888(3) 0.4095(3) 0.0877(11) Uani 1 1 d .
H51A H 0.5258 0.6556 0.3669 0.131 Uiso 1 1 calc R
H51B H 0.6080 0.7638 0.4260 0.131 Uiso 1 1 calc R
H51C H 0.5843 0.6581 0.4636 0.131 Uiso 1 1 calc R
C52 C 0.0993(4) 1.4300(5) 0.0238(3) 0.137(2) Uani 1 1 d .
H52C H 0.1238 1.5012 0.0588 0.205 Uiso 1 1 calc R
H52A H 0.0221 1.3947 0.0254 0.205 Uiso 1 1 calc R
H52B H 0.1120 1.4323 -0.0387 0.205 Uiso 1 1 calc R

loop_
_atom_site_aniso_label
_atom_site_aniso_U_11
_atom_site_aniso_U_22
_atom_site_aniso_U_33
_atom_site_aniso_U_23
_atom_site_aniso_U_13
_atom_site_aniso_U_12
S1 0.0458(3) 0.0317(3) 0.0355(3) 0.0064(2) 0.0056(3) 0.0175(3)
S2 0.0368(3) 0.0297(3) 0.0425(3) 0.0079(2) 0.0113(3) 0.0124(2)
O1 0.0565(11) 0.0466(10) 0.0405(9) 0.0094(8) 0.0160(8) 0.0295(8)
O1W 0.0792(14) 0.0460(11) 0.0436(11) 0.0120(9) 0.0043(10) 0.0086(10)
O2 0.0873(15) 0.0681(13) 0.0476(10) 0.0117(9) -0.0047(10) 0.0477(12)
O3 0.0574(11) 0.0319(9) 0.0678(12) -0.0002(8) 0.0177(10) 0.0072(8)
O4 0.0952(15) 0.0373(10) 0.0458(10) 0.0152(8) 0.0342(10) 0.0242(10)
O5 0.0625(12) 0.0458(10) 0.0439(10) 0.0012(8) -0.0005(9) 0.0181(9)
O6 0.0413(10) 0.0481(11) 0.1097(17) -0.0022(11) 0.0171(11) 0.0219(9)
O7 0.0801(14) 0.0357(10) 0.0545(11) 0.0156(8) 0.0237(10) 0.0164(9)
O8 0.1014(16) 0.0459(11) 0.0463(11) 0.0209(9) 0.0325(11) 0.0324(11)
O9 0.0879(16) 0.0548(13) 0.0602(13) 0.0115(11) 0.0119(12) 0.0104(12)
O10 0.0875(18) 0.128(2) 0.0482(13) 0.0110(13) 0.0091(12) 0.0511(17)
N1 0.0365(11) 0.0334(10) 0.0363(10) 0.0039(8) 0.0055(9) 0.0133(9)
N2 0.0339(11) 0.0462(12) 0.0394(11) 0.0073(9) 0.0066(9) 0.0095(9)
C1 0.0320(11) 0.0281(11) 0.0322(11) 0.0031(9) 0.0005(9) 0.0105(9)
C2 0.0433(13) 0.0300(12) 0.0347(12) 0.0052(10) 0.0069(10) 0.0086(10)
C3 0.0516(15) 0.0359(13) 0.0414(13) 0.0035(11) 0.0175(12) 0.0140(11)
C4 0.0458(14) 0.0317(12) 0.0464(14) 0.0046(10) 0.0129(11) 0.0167(11)
C5 0.0329(12) 0.0302(11) 0.0329(11) 0.0038(9) 0.0006(9) 0.0112(9)
C6 0.0321(11) 0.0319(11) 0.0306(11) 0.0046(9) 0.0043(9) 0.0130(9)
C7 0.0334(12) 0.0336(12) 0.0355(12) 0.0085(10) 0.0030(10) 0.0141(10)
C8 0.0386(12) 0.0331(12) 0.0315(11) 0.0054(9) 0.0056(10) 0.0133(10)
C9 0.0332(11) 0.0312(11) 0.0361(11) 0.0077(9) 0.0063(9) 0.0152(9)
C10 0.0483(14) 0.0385(13) 0.0376(12) 0.0139(10) 0.0134(11) 0.0211(11)
C11 0.0615(16) 0.0466(15) 0.0321(12) 0.0070(11) 0.0125(11) 0.0288(13)
C12 0.0494(14) 0.0352(13) 0.0362(12) 0.0041(10) 0.0046(11) 0.0206(11)
C13 0.0310(11) 0.0333(12) 0.0333(11) 0.0039(9) 0.0054(9) 0.0094(9)
C14 0.0299(12) 0.0361(13) 0.0565(15) 0.0127(12) 0.0071(11) 0.0098(10)
C15 0.0644(19) 0.0390(15) 0.076(2) 0.0074(14) 0.0223(16) 0.0190(14)
C16 0.066(2) 0.0391(17) 0.133(3) 0.0047(19) 0.037(2) 0.0175(15)
C17 0.0492(19) 0.0425(19) 0.172(4) 0.036(3) 0.004(2) 0.0153(15)
C18 0.068(2) 0.054(2) 0.125(3) 0.043(2) -0.019(2) 0.0074(17)
C19 0.0592(18) 0.0472(17) 0.0717(19) 0.0226(15) -0.0036(15) 0.0095(14)
C20 0.0349(12) 0.0422(13) 0.0332(12) 0.0040(10) 0.0023(10) 0.0112(10)
C21 0.0378(14) 0.0561(16) 0.0427(14) 0.0021(12) 0.0052(11) 0.0117(12)
C22 0.0446(16) 0.079(2) 0.0434(15) -0.0026(15) -0.0034(13) 0.0090(15)
C23 0.066(2) 0.150(4) 0.0505(18) -0.043(2) -0.0079(17) 0.034(2)
C24 0.0439(2) 0.180(4) 0.063(2) -0.047(2) -0.0067(14) 0.047(3)
C25 0.0435(17) 0.177(4) 0.060(2) -0.050(2) -0.0070(15) 0.044(2)
C26 0.0349(12) 0.0419(13) 0.0319(12) -0.0034(10) 0.0005(10) 0.0135(11)
C27 0.0393(14) 0.0494(16) 0.0650(18) 0.0002(14) 0.0032(13) 0.0129(12)
C28 0.0356(15) 0.069(2) 0.090(2) -0.0139(18) -0.0005(16) 0.0070(15)
C29 0.0405(16) 0.103(3) 0.0640(19) -0.0140(19) -0.0132(14) 0.0332(18)
C30 0.061(2) 0.092(3) 0.080(2) 0.0176(19) -0.0056(17) 0.043(2)
C31 0.0424(15) 0.0582(17) 0.0729(19) 0.0147(15) 0.0000(14) 0.0203(13)
C32 0.0263(11) 0.0394(13) 0.0342(12) 0.0021(10) 0.0042(9) 0.0069(10)
C33 0.0312(12) 0.0377(13) 0.0503(14) -0.0040(11) 0.0045(11) 0.0092(10)
C34 0.0527(17) 0.0540(17) 0.093(2) 0.0153(16) 0.0341(17) 0.0213(14)
C35 0.064(2) 0.061(2) 0.173(4) 0.027(2) 0.066(3) 0.0300(18)
C36 0.0447(18) 0.052(2) 0.185(5) 0.011(2) 0.024(2) 0.0249(16)
C37 0.067(2) 0.067(2) 0.111(3) 0.005(2) -0.014(2) 0.0396(18)
C38 0.0564(17) 0.070(2) 0.0639(18) 0.0062(15) 0.0049(15) 0.0367(16)
C39 0.0312(12) 0.0421(13) 0.0323(11) 0.0073(10) 0.0056(10) 0.0124(10)
C40 0.0386(14) 0.0584(17) 0.0468(14) -0.0056(13) -0.0016(12) 0.0211(12)
C41 0.0559(17) 0.0662(19) 0.0472(15) -0.0109(14) -0.0073(14) 0.0232(15)
C42 0.070(2) 0.0636(19) 0.0476(16) -0.0020(14) 0.0138(15) 0.0315(16)
C43 0.0508(17) 0.076(2) 0.0580(17) 0.0041(15) 0.0159(14) 0.0354(16)
C44 0.0349(13) 0.0678(18) 0.0460(14) 0.0034(13) 0.0031(11) 0.0218(13)
C45 0.0390(13) 0.0423(14) 0.0347(12) 0.0051(10) 0.0079(10) 0.0102(11)
C46 0.0569(17) 0.0594(18) 0.0479(16) 0.0146(14) -0.0078(14) 0.0014(14)
C47 0.080(2) 0.085(2) 0.0537(18) 0.0232(18) -0.0124(17) 0.0136(19)
C48 0.105(3) 0.072(2) 0.0497(18) 0.0260(17) 0.0131(18) 0.030(2)
C49 0.105(3) 0.0502(18) 0.0565(19) 0.0146(15) 0.0166(19) 0.0011(18)
C50 0.073(2) 0.0531(17) 0.0413(15) 0.0035(13) 0.0011(14) -0.0018(15)
C51 0.069(2) 0.102(3) 0.076(2) 0.028(2) 0.0077(19) 0.007(2)
C52 0.150(4) 0.206(6) 0.077(3) 0.008(3) -0.014(3) 0.107(4)

loop_
_atom_type_symbol
_atom_type_description
_atom_type_scat_dispersion_real
_atom_type_scat_dispersion_imag
_atom_type_scat_source
C C 0.0033 0.0016 'International Tables Vol C Tables 4.2.6.8 and 6.1.1.4'
H H 0.0000 0.0000 'International Tables Vol C Tables 4.2.6.8 and 6.1.1.4'
N N 0.0061 0.0033 'International Tables Vol C Tables 4.2.6.8 and 6.1.1.4'
O O 0.0106 0.0060 'International Tables Vol C Tables 4.2.6.8 and 6.1.1.4'
S S 0.1246 0.1234 'International Tables Vol C Tables 4.2.6.8 and 6.1.1.4'

loop_
_geom_angle_atom_site_label_1
_geom_angle_atom_site_label_2
_geom_angle_atom_site_label_3
_geom_angle
O2 S1 O3 113.79(12)
O2 S1 O1 111.54(11)
O3 S1 O1 112.13(11)
O2 S1 C1 107.22(11)
O3 S1 C1 105.48(11)
O1 S1 C1 106.07(10)
O6 S2 O5 111.92(12)
O6 S2 O7 113.52(12)
O5 S2 O7 112.16(11)
O6 S2 C9 106.20(11)
O5 S2 C9 107.61(10)
O7 S2 C9 104.82(10)
H1W O1W H2W 109.3(16)
C2 O4 H4O 112(2)
C10 O8 H8O 106(2)
C51 O9 H9O 111(3)
C52 O10 H10O 108(3)
C13 N1 H1N1 111.6(16)
C13 N1 H1N2 112.9(16)
H1N1 N1 H1N2 107.1(13)
C13 N1 H1N3 111.9(15)
H1N1 N1 H1N3 106.7(13)
H1N2 N1 H1N3 106.2(13)
C32 N2 H2N1 111.2(17)
C32 N2 H2N2 113.3(17)
H2N1 N2 H2N2 106.1(13)
C32 N2 H2N3 111.4(17)
H2N1 N2 H2N3 107.8(14)
H2N2 N2 H2N3 106.7(13)
C6 C1 C2 119.92(19)
C6 C1 S1 119.09(16)
C2 C1 S1 120.98(16)
O4 C2 C3 122.2(2)
O4 C2 C1 118.7(2)
C3 C2 C1 119.1(2)
C4 C3 C2 120.4(2)
C4 C3 H3 119.8
C2 C3 H3 119.8
C3 C4 C5 121.6(2)
C3 C4 H4 119.2
C5 C4 H4 119.2
C4 C5 C6 117.5(2)
C4 C5 C7 121.93(19)
C6 C5 C7 120.5(2)
C1 C6 C5 121.5(2)
C1 C6 H6 119.3
C5 C6 H6 119.3
C8 C7 C12 117.0(2)
C8 C7 C5 120.72(19)
C12 C7 C5 122.3(2)
C7 C8 C9 122.2(2)
C7 C8 H8 118.9
C9 C8 H8 118.9
C8 C9 C10 119.6(2)
C8 C9 S2 116.61(16)
C10 C9 S2 123.67(16)
O8 C10 C11 117.1(2)
O8 C10 C9 124.1(2)
C11 C10 C9 118.7(2)
C12 C11 C10 120.9(2)
C12 C11 H11 119.5
C10 C11 H11 119.5
C11 C12 C7 121.6(2)
C11 C12 H12 119.2
C7 C12 H12 119.2
N1 C13 C26 107.49(17)
N1 C13 C14 106.88(17)
C26 C13 C14 112.00(18)
N1 C13 C20 107.08(17)
C26 C13 C20 111.18(18)
C14 C13 C20 111.90(18)
C19 C14 C15 117.9(2)
C19 C14 C13 121.8(2)
C15 C14 C13 120.2(2)
C14 C15 C16 120.4(3)
C14 C15 H15 119.8
C16 C15 H15 119.8
C17 C16 C15 120.4(3)
C17 C16 H16 119.8
C15 C16 H16 119.8
C18 C17 C16 119.5(3)
C18 C17 H17 120.2
C16 C17 H17 120.2
C17 C18 C19 121.2(3)
C17 C18 H18 119.4
C19 C18 H18 119.4
C14 C19 C18 120.6(3)
C14 C19 H19 119.7
C18 C19 H19 119.7
C25 C20 C21 117.2(2)
C25 C20 C13 122.2(2)
C21 C20 C13 120.6(2)
C20 C21 C22 121.1(2)
C20 C21 H21 119.5
C22 C21 H21 119.5
C23 C22 C21 120.7(3)
C23 C22 H22 119.6
C21 C22 H22 119.6
C22 C23 C24 119.2(3)
C22 C23 H23 120.4
C24 C23 H23 120.4
C23 C24 C25 120.9(3)
C23 C24 H24 119.6
C25 C24 H24 119.6
C20 C25 C24 120.9(3)
C20 C25 H25 119.6
C24 C25 H25 119.6
C27 C26 C31 118.1(2)
C27 C26 C13 121.6(2)
C31 C26 C13 120.2(2)
C26 C27 C28 120.4(3)
C26 C27 H27 119.8
C28 C27 H27 119.8
C29 C28 C27 120.9(3)
C29 C28 H28 119.6
C27 C28 H28 119.6
C28 C29 C30 119.4(3)
C28 C29 H29 120.3
C30 C29 H29 120.3
C29 C30 C31 120.4(3)
C29 C30 H30 119.8
C31 C30 H30 119.8
C26 C31 C30 120.8(3)
C26 C31 H31 119.6
C30 C31 H31 119.6
N2 C32 C33 105.54(18)
N2 C32 C45 108.92(17)
C33 C32 C45 113.98(19)
N2 C32 C39 107.93(18)
C33 C32 C39 112.90(18)
C45 C32 C39 107.37(18)
C34 C33 C38 118.0(2)
C34 C33 C32 122.8(2)
C38 C33 C32 119.1(2)
C33 C34 C35 120.4(3)
C33 C34 H34 119.8
C35 C34 H34 119.8
C36 C35 C34 120.6(3)
C36 C35 H35 119.7
C34 C35 H35 119.7
C35 C36 C37 120.4(3)
C35 C36 H36 119.8
C37 C36 H36 119.8
C36 C37 C38 119.6(4)
C36 C37 H37 120.2
C38 C37 H37 120.2
C33 C38 C37 120.9(3)
C33 C38 H38 119.6
C37 C38 H38 119.6
C40 C39 C44 117.8(2)
C40 C39 C32 122.3(2)
C44 C39 C32 119.6(2)
C39 C40 C41 121.2(2)
C39 C40 H40 119.4
C41 C40 H40 119.4
C42 C41 C40 120.2(3)
C42 C41 H41 119.9
C40 C41 H41 119.9
C41 C42 C43 119.5(3)
C41 C42 H42 120.3
C43 C42 H42 120.3
C42 C43 C44 120.2(3)
C42 C43 H43 119.9
C44 C43 H43 119.9
C39 C44 C43 121.1(2)
C39 C44 H44 119.4
C43 C44 H44 119.4
C46 C45 C50 117.7(2)
C46 C45 C32 124.0(2)
C50 C45 C32 118.3(2)
C45 C46 C47 121.0(3)
C45 C46 H46 119.5
C47 C46 H46 119.5
C48 C47 C46 121.0(3)
C48 C47 H47 119.5
C46 C47 H47 119.5
C47 C48 C49 119.2(3)
C47 C48 H48 120.4
C49 C48 H48 120.4
C48 C49 C50 120.2(3)
C48 C49 H49 119.9
C50 C49 H49 119.9
C49 C50 C45 120.8(3)
C49 C50 H50 119.6
C45 C50 H50 119.6
O9 C51 H51A 109.5
O9 C51 H51B 109.5
H51A C51 H51B 109.5
O9 C51 H51C 109.5
H51A C51 H51C 109.5
H51B C51 H51C 109.5
O10 C52 H52C 109.5
O10 C52 H52A 109.5
H52C C52 H52A 109.5
O10 C52 H52B 109.5
H52C C52 H52B 109.5
H52A C52 H52B 109.5

loop_
_geom_bond_atom_site_label_1
_geom_bond_atom_site_label_2
_geom_bond_distance
S1 O2 1.4388(18)
S1 O3 1.4424(18)
S1 O1 1.4537(16)
S1 C1 1.773(2)
S2 O6 1.4349(18)
S2 O5 1.4407(18)
S2 O7 1.4584(17)
S2 C9 1.768(2)
O1W H1W 0.85(3)
O1W H2W 0.85(3)
O4 C2 1.355(3)
O4 H4O 0.85(3)
O8 C10 1.362(3)
O8 H8O 0.85(3)
O9 C51 1.387(4)
O9 H9O 0.85(3)
O10 C52 1.417(5)
O10 H10O 0.85(3)
N1 C13 1.519(3)
N1 H1N1 0.87(3)
N1 H1N2 0.87(3)
N1 H1N3 0.87(3)
N2 C32 1.509(3)
N2 H2N1 0.87(3)
N2 H2N2 0.87(3)
N2 H2N3 0.86(3)
C1 C6 1.385(3)
C1 C2 1.398(3)
C2 C3 1.390(3)
C3 C4 1.379(3)
C3 H3 0.9300
C4 C5 1.395(3)
C4 H4 0.9300
C5 C6 1.398(3)
C5 C7 1.482(3)
C6 H6 0.9300
C7 C8 1.388(3)
C7 C12 1.401(3)
C8 C9 1.390(3)
C8 H8 0.9300
C9 C10 1.397(3)
C10 C11 1.388(3)
C11 C12 1.371(3)
C11 H11 0.9300
C12 H12 0.9300
C13 C26 1.530(3)
C13 C14 1.532(3)
C13 C20 1.534(3)
C14 C19 1.382(4)
C14 C15 1.387(4)
C15 C16 1.393(4)
C15 H15 0.9300
C16 C17 1.367(5)
C16 H16 0.9300
C17 C18 1.345(5)
C17 H17 0.9300
C18 C19 1.386(4)
C18 H18 0.9300
C19 H19 0.9300
C20 C25 1.360(4)
C20 C21 1.378(3)
C21 C22 1.388(4)
C21 H21 0.9300
C22 C23 1.333(4)
C22 H22 0.9300
C23 C24 1.354(5)
C23 H23 0.9300
C24 C25 1.387(4)
C24 H24 0.9300
C25 H25 0.9300
C26 C27 1.377(3)
C26 C31 1.378(3)
C27 C28 1.386(4)
C27 H27 0.9300
C28 C29 1.355(5)
C28 H28 0.9300
C29 C30 1.365(5)
C29 H29 0.9300
C30 C31 1.384(4)
C30 H30 0.9300
C31 H31 0.9300
C32 C33 1.529(3)
C32 C45 1.531(3)
C32 C39 1.545(3)
C33 C34 1.378(4)
C33 C38 1.387(4)
C34 C35 1.390(4)
C34 H34 0.9300
C35 C36 1.350(6)
C35 H35 0.9300
C36 C37 1.364(5)
C36 H36 0.9300
C37 C38 1.391(4)
C37 H37 0.9300
C38 H38 0.9300
C39 C40 1.380(3)
C39 C44 1.381(3)
C40 C41 1.382(4)
C40 H40 0.9300
C41 C42 1.371(4)
C41 H41 0.9300
C42 C43 1.371(4)
C42 H42 0.9300
C43 C44 1.383(4)
C43 H43 0.9300
C44 H44 0.9300
C45 C46 1.371(3)
C45 C50 1.388(3)
C46 C47 1.377(4)
C46 H46 0.9300
C47 C48 1.358(4)
C47 H47 0.9300
C48 C49 1.371(4)
C48 H48 0.9300
C49 C50 1.382(4)
C49 H49 0.9300
C50 H50 0.9300
C51 H51A 0.9600
C51 H51B 0.9600
C51 H51C 0.9600
C52 H52C 0.9600
C52 H52A 0.9600
C52 H52B 0.9600

loop_
_geom_hbond_atom_site_label_D
_geom_hbond_atom_site_label_H
_geom_hbond_atom_site_label_A
_geom_hbond_distance_DH
_geom_hbond_distance_HA
_geom_hbond_distance_DA
_geom_hbond_angle_DHA
_geom_hbond_site_symmetry_A
O1W H1W O3 0.85(3) 2.121(19) 2.874(3) 148(3) 2_685
O1W H1W O4 0.85(3) 2.45(3) 3.071(3) 130(3) 2_685
O1W H2W O2 0.85(3) 1.910(15) 2.719(3) 158(3) .
O4 H4O O5 0.85(3) 1.961(11) 2.811(2) 176(3) 2_675
O8 H8O O7 0.85(3) 1.853(17) 2.645(3) 154(3) .
O9 H9O O3 0.85(3) 2.13(2) 2.852(3) 142(3) 1_545
O10 H10O O1W 0.85(3) 1.942(13) 2.789(3) 171(4) .
N1 H1N1 O10 0.87(3) 1.966(10) 2.828(3) 174(2) .
N1 H1N2 O1 0.87(3) 1.962(9) 2.827(2) 173.6(19) .
N1 H1N3 O7 0.87(3) 1.963(10) 2.829(2) 175(2) 1_565
N2 H2N1 O9 0.87(3) 1.947(10) 2.807(3) 172(2) .
N2 H2N2 O6 0.87(3) 1.984(16) 2.775(3) 151(2) .
N2 H2N3 O1W 0.86(3) 1.978(10) 2.836(3) 174(2) 2_675

loop_
_geom_torsion_atom_site_label_1
_geom_torsion_atom_site_label_2
_geom_torsion_atom_site_label_3
_geom_torsion_atom_site_label_4
_geom_torsion
O2 S1 C1 C6 -117.44(19)
O3 S1 C1 C6 120.96(18)
O1 S1 C1 C6 1.9(2)
O2 S1 C1 C2 63.1(2)
O3 S1 C1 C2 -58.5(2)
O1 S1 C1 C2 -177.62(18)
C6 C1 C2 O4 179.0(2)
S1 C1 C2 O4 -1.6(3)
C6 C1 C2 C3 -2.9(3)
S1 C1 C2 C3 176.57(18)
O4 C2 C3 C4 179.4(2)
C1 C2 C3 C4 1.3(4)
C2 C3 C4 C5 1.5(4)
C3 C4 C5 C6 -2.5(3)
C3 C4 C5 C7 176.4(2)
C2 C1 C6 C5 1.8(3)
S1 C1 C6 C5 -177.66(16)
C4 C5 C6 C1 0.9(3)
C7 C5 C6 C1 -178.10(19)
C4 C5 C7 C8 -28.3(3)
C6 C5 C7 C8 150.6(2)
C4 C5 C7 C12 151.9(2)
C6 C5 C7 C12 -29.2(3)
C12 C7 C8 C9 -1.2(3)
C5 C7 C8 C9 179.0(2)
C7 C8 C9 C10 0.7(3)
C7 C8 C9 S2 -174.95(17)
O6 S2 C9 C8 70.3(2)
O5 S2 C9 C8 -49.7(2)
O7 S2 C9 C8 -169.25(17)
O6 S2 C9 C10 -105.1(2)
O5 S2 C9 C10 134.9(2)
O7 S2 C9 C10 15.3(2)
C8 C9 C10 O8 -178.7(2)
S2 C9 C10 O8 -3.4(3)
C8 C9 C10 C11 0.9(3)
S2 C9 C10 C11 176.16(18)
O8 C10 C11 C12 177.8(2)
C9 C10 C11 C12 -1.8(4)
C10 C11 C12 C7 1.3(4)
C8 C7 C12 C11 0.3(3)
C5 C7 C12 C11 -179.9(2)
N1 C13 C14 C19 135.7(2)
C26 C13 C14 C19 -106.9(3)
C20 C13 C14 C19 18.7(3)
N1 C13 C14 C15 -46.1(3)
C26 C13 C14 C15 71.3(3)
C20 C13 C14 C15 -163.1(2)
C19 C14 C15 C16 0.0(4)
C13 C14 C15 C16 -178.3(2)
C14 C15 C16 C17 0.2(5)
C15 C16 C17 C18 -0.1(5)
C16 C17 C18 C19 -0.2(5)
C15 C14 C19 C18 -0.3(4)
C13 C14 C19 C18 177.9(3)
C17 C18 C19 C14 0.4(5)
N1 C13 C20 C25 132.9(3)
C26 C13 C20 C25 15.8(4)
C14 C13 C20 C25 -110.3(3)
N1 C13 C20 C21 -49.1(3)
C26 C13 C20 C21 -166.2(2)
C14 C13 C20 C21 67.7(3)
C25 C20 C21 C22 0.2(4)
C13 C20 C21 C22 -177.9(2)
C20 C21 C22 C23 0.2(5)
C21 C22 C23 C24 -0.1(7)
C22 C23 C24 C25 -0.4(9)
C21 C20 C25 C24 -0.7(6)
C13 C20 C25 C24 177.4(4)
C23 C24 C25 C20 0.8(9)
N1 C13 C26 C27 137.5(2)
C14 C13 C26 C27 20.4(3)
C20 C13 C26 C27 -105.6(3)
N1 C13 C26 C31 -45.6(3)
C14 C13 C26 C31 -162.7(2)
C20 C13 C26 C31 71.3(3)
C31 C26 C27 C28 1.2(4)
C13 C26 C27 C28 178.1(2)
C26 C27 C28 C29 -0.5(5)
C27 C28 C29 C30 -0.3(5)
C28 C29 C30 C31 0.4(5)
C27 C26 C31 C30 -1.1(4)
C13 C26 C31 C30 -178.1(3)
C29 C30 C31 C26 0.3(5)
N2 C32 C33 C34 116.4(3)
C45 C32 C33 C34 -3.1(3)
C39 C32 C33 C34 -126.0(3)
N2 C32 C33 C38 -63.0(3)
C45 C32 C33 C38 177.5(2)
C39 C32 C33 C38 54.7(3)
C38 C33 C34 C35 -1.2(4)
C32 C33 C34 C35 179.4(3)
C33 C34 C35 C36 0.3(5)
C34 C35 C36 C37 0.8(6)
C35 C36 C37 C38 -1.1(5)
C34 C33 C38 C37 1.0(4)
C32 C33 C38 C37 -179.6(3)
C36 C37 C38 C33 0.1(5)
N2 C32 C39 C40 135.6(2)
C33 C32 C39 C40 19.4(3)
C45 C32 C39 C40 -107.1(2)
N2 C32 C39 C44 -50.9(3)
C33 C32 C39 C44 -167.2(2)
C45 C32 C39 C44 66.4(3)
C44 C39 C40 C41 1.3(4)
C32 C39 C40 C41 174.8(2)
C39 C40 C41 C42 -0.3(4)
C40 C41 C42 C43 -0.9(5)
C41 C42 C43 C44 1.1(5)
C40 C39 C44 C43 -1.1(4)
C32 C39 C44 C43 -174.8(2)
C42 C43 C44 C39 -0.1(4)
N2 C32 C45 C46 -7.7(3)
C33 C32 C45 C46 109.9(3)
C39 C32 C45 C46 -124.3(3)
N2 C32 C45 C50 170.1(2)
C33 C32 C45 C50 -72.4(3)
C39 C32 C45 C50 53.5(3)
C50 C45 C46 C47 -1.3(5)
C32 C45 C46 C47 176.5(3)
C45 C46 C47 C48 0.6(5)
C46 C47 C48 C49 0.7(6)
C47 C48 C49 C50 -1.3(6)
C48 C49 C50 C45 0.6(5)
C46 C45 C50 C49 0.7(5)
C32 C45 C50 C49 -177.3(3)
